data_4028795
loop_
_publ_author_name
'M. Bhanuchandra'
'Malleswara Rao Kuram'
'Akhila K. Sahoo'

_publ_section_title
;
 Silver(I)-Catalyzed Reaction between Pyrazole and Propargyl Acetates:
 Stereoselective Synthesis of the Scorpionate Ligands
 (E)-Allyl-gem-dipyrazoles (ADPs)
;
_journal_name_full 'Journal of Organic Chemistry'
_journal_page_first 11824
_journal_page_last 11834
_journal_paper_doi 10.1021/jo401867e
_journal_volume 78
_journal_year 2013
_chemical_formula_sum 'C18 H16 N2 O2'
_chemical_formula_weight 292.33
_chemical_name_systematic
; 
 ? 
;
_space_group_IT_number 19
_symmetry_cell_setting orthorhombic
_symmetry_space_group_name_Hall 'P 2ac 2ab'
_symmetry_space_group_name_H-M 'P 21 21 21'
_atom_sites_solution_hydrogens geom
_atom_sites_solution_primary direct
_atom_sites_solution_secondary difmap
_audit_creation_method SHELXL-97
_cell_angle_alpha 90.00
_cell_angle_beta 90.00
_cell_angle_gamma 90.00
_cell_formula_units_Z 4
_cell_length_a 7.6054(14)
_cell_length_b 11.951(4)
_cell_length_c 17.019(6)
_cell_measurement_temperature 293(2)
_cell_volume 1546.9(8)
_computing_structure_refinement 'SHELXL-97 (Sheldrick, 1997)'
_computing_structure_solution 'SHELXS-97 (Sheldrick, 1990)'
_diffrn_ambient_temperature 293(2)
_diffrn_measured_fraction_theta_full 0.999
_diffrn_measured_fraction_theta_max 0.999
_diffrn_radiation_monochromator graphite
_diffrn_radiation_source 'fine-focus sealed tube'
_diffrn_radiation_type MoK\a
_diffrn_radiation_wavelength 0.71073
_diffrn_reflns_av_R_equivalents 0.0531
_diffrn_reflns_av_sigmaI/netI 0.1812
_diffrn_reflns_limit_h_max 5
_diffrn_reflns_limit_h_min -9
_diffrn_reflns_limit_k_max 6
_diffrn_reflns_limit_k_min -14
_diffrn_reflns_limit_l_max 21
_diffrn_reflns_limit_l_min -17
_diffrn_reflns_number 4467
_diffrn_reflns_theta_full 26.37
_diffrn_reflns_theta_max 26.37
_diffrn_reflns_theta_min 2.93
_exptl_absorpt_coefficient_mu 0.083
_exptl_crystal_density_diffrn 1.255
_exptl_crystal_F_000 616
_refine_diff_density_max 0.146
_refine_diff_density_min -0.157
_refine_diff_density_rms 0.036
_refine_ls_abs_structure_details 'Flack H D (1983), Acta Cryst. A39, 876-881'
_refine_ls_abs_structure_Flack -2(3)
_refine_ls_extinction_method none
_refine_ls_goodness_of_fit_ref 0.986
_refine_ls_hydrogen_treatment mixed
_refine_ls_matrix_type full
_refine_ls_number_parameters 200
_refine_ls_number_reflns 2973
_refine_ls_number_restraints 0
_refine_ls_restrained_S_all 0.986
_refine_ls_R_factor_all 0.2406
_refine_ls_R_factor_gt 0.0813
_refine_ls_shift/su_max 0.000
_refine_ls_shift/su_mean 0.000
_refine_ls_structure_factor_coef Fsqd
_refine_ls_weighting_details 'calc w=1/[\s^2^(Fo^2^)+(0.0000P)^2^+0.0000P] where P=(Fo^2^+2Fc^2^)/3'
_refine_ls_weighting_scheme calc
_refine_ls_wR_factor_gt 0.0658
_refine_ls_wR_factor_ref 0.1049
_reflns_number_gt 1027
_reflns_number_total 2973
_reflns_threshold_expression >2sigma(I)
_cod_data_source_file jo401867e_si_003.cif
_cod_data_source_block exp_4223
_cod_original_cell_volume 1547.0(8)
_cod_database_code 4028795

loop_
_symmetry_equiv_pos_as_xyz
'x, y, z'
'-x+1/2, -y, z+1/2'
'x+1/2, -y+1/2, -z'
'-x, y+1/2, -z+1/2'

loop_
_atom_site_label
_atom_site_type_symbol
_atom_site_fract_x
_atom_site_fract_y
_atom_site_fract_z
_atom_site_U_iso_or_equiv
_atom_site_adp_type
_atom_site_occupancy
_atom_site_symmetry_multiplicity
_atom_site_calc_flag
_atom_site_refinement_flags
O1 O 0.0003(4) -0.1433(4) 0.1246(2) 0.0611(13) Uani 1 1 d .
C2 C 0.2368(7) 0.0549(6) 0.2577(4) 0.0539(18) Uani 1 1 d .
C3 C 0.1425(7) -0.0414(6) 0.2311(4) 0.0544(17) Uani 1 1 d .
N1 N -0.2191(7) 0.0532(5) 0.0951(4) 0.0658(16) Uani 1 1 d .
O2 O 0.2638(5) -0.1393(4) 0.0676(3) 0.0829(16) Uani 1 1 d .
C6 C -0.1389(7) 0.0215(5) 0.1670(5) 0.060(2) Uani 1 1 d .
C7 C -0.2152(7) 0.0380(5) 0.2341(4) 0.080(2) Uani 1 1 d .
H7A H -0.3256 0.0714 0.2360 0.096 Uiso 1 1 calc R
H7B H -0.1596 0.0164 0.2803 0.096 Uiso 1 1 calc R
C8 C 0.2457(7) 0.1567(6) 0.2168(4) 0.065(2) Uani 1 1 d .
H8 H 0.1871 0.1636 0.1690 0.079 Uiso 1 1 calc R
C9 C 0.1316(8) -0.1883(6) 0.0805(4) 0.064(2) Uani 1 1 d .
C10 C 0.3281(8) 0.0476(8) 0.3304(5) 0.067(2) Uani 1 1 d .
C11 C 0.1427(7) -0.1361(6) 0.2739(4) 0.066(2) Uani 1 1 d .
H11 H 0.0803 -0.1979 0.2559 0.079 Uiso 1 1 calc R
C12 C 0.0385(6) -0.0320(6) 0.1568(4) 0.0557(18) Uani 1 1 d .
H12 H 0.1064 0.0108 0.1182 0.067 Uiso 1 1 calc R
C13 C 0.4273(9) 0.2358(9) 0.3167(6) 0.098(4) Uani 1 1 d .
H13 H 0.4911 0.2962 0.3359 0.117 Uiso 1 1 calc R
C14 C 0.3391(8) 0.2467(7) 0.2454(5) 0.089(3) Uani 1 1 d .
H14 H 0.3430 0.3137 0.2177 0.107 Uiso 1 1 calc R
C15 C 0.2347(8) -0.1437(7) 0.3448(4) 0.084(2) Uani 1 1 d .
H15 H 0.2348 -0.2102 0.3732 0.101 Uiso 1 1 calc R
C16 C 0.4232(8) 0.1414(9) 0.3580(5) 0.090(3) Uani 1 1 d .
H16 H 0.4835 0.1370 0.4054 0.108 Uiso 1 1 calc R
C17 C -0.1260(7) 0.0928(7) 0.0378(4) 0.069(3) Uani 1 1 d .
H17 H -0.0040 0.0977 0.0361 0.083 Uiso 1 1 calc R
N2 N -0.3999(9) 0.0517(7) 0.0805(6) 0.140(3) Uani 1 1 d .
C19 C 0.0866(7) -0.3051(6) 0.0584(4) 0.095(3) Uani 1 1 d .
H19A H 0.0796 -0.3503 0.1049 0.143 Uiso 1 1 calc R
H19B H 0.1758 -0.3344 0.0242 0.143 Uiso 1 1 calc R
H19C H -0.0248 -0.3060 0.0318 0.143 Uiso 1 1 calc R
C20 C -0.4056(13) 0.1025(9) 0.0061(6) 0.127(4) Uani 1 1 d .
H20 H -0.5056 0.1188 -0.0231 0.152 Uiso 1 1 calc R
C21 C 0.3234(8) -0.0538(9) 0.3718(4) 0.083(3) Uani 1 1 d .
H21 H 0.3833 -0.0592 0.4193 0.100 Uiso 1 1 calc R
C22 C -0.2309(12) 0.1237(8) -0.0154(6) 0.130(4) Uani 1 1 d .
H22 H -0.1968 0.1563 -0.0627 0.156 Uiso 1 1 calc R

loop_
_atom_site_aniso_label
_atom_site_aniso_U_11
_atom_site_aniso_U_22
_atom_site_aniso_U_33
_atom_site_aniso_U_23
_atom_site_aniso_U_13
_atom_site_aniso_U_12
O1 0.048(2) 0.061(3) 0.074(3) -0.012(3) 0.003(2) 0.001(2)
C2 0.044(3) 0.069(5) 0.049(5) -0.022(4) 0.005(3) 0.010(4)
C3 0.043(3) 0.061(5) 0.059(5) -0.003(5) 0.009(3) 0.004(4)
N1 0.049(3) 0.071(4) 0.078(5) -0.012(4) -0.013(3) 0.012(3)
O2 0.064(3) 0.099(4) 0.086(4) -0.022(3) 0.021(3) 0.004(3)
C6 0.045(3) 0.059(5) 0.076(6) 0.004(5) 0.011(4) 0.002(3)
C7 0.065(4) 0.084(6) 0.092(6) -0.002(5) 0.015(4) 0.009(4)
C8 0.056(4) 0.066(5) 0.074(6) -0.008(5) 0.007(4) -0.003(4)
C9 0.058(4) 0.068(5) 0.066(6) 0.001(5) -0.013(4) 0.016(4)
C10 0.054(4) 0.090(7) 0.057(5) -0.011(5) 0.013(4) 0.005(5)
C11 0.071(4) 0.062(5) 0.064(5) 0.001(5) 0.010(4) -0.006(4)
C12 0.047(3) 0.061(5) 0.059(5) -0.001(4) 0.000(3) 0.002(3)
C13 0.066(5) 0.100(8) 0.128(10) -0.038(8) 0.001(5) -0.010(6)
C14 0.066(5) 0.063(5) 0.138(9) -0.022(6) 0.019(5) 0.001(4)
C15 0.088(5) 0.098(7) 0.066(6) 0.026(6) 0.004(5) 0.012(5)
C16 0.060(5) 0.125(9) 0.086(8) -0.052(7) -0.004(5) 0.008(6)
C17 0.042(4) 0.117(7) 0.049(5) 0.030(5) 0.001(4) 0.024(4)
N2 0.110(6) 0.119(8) 0.193(10) -0.048(8) -0.059(6) 0.030(5)
C19 0.101(5) 0.080(6) 0.105(7) -0.028(6) -0.024(5) 0.013(5)
C20 0.161(9) 0.132(10) 0.088(8) -0.019(7) -0.059(7) 0.081(8)
C21 0.056(4) 0.132(9) 0.061(6) -0.015(7) -0.001(4) 0.015(5)
C22 0.125(7) 0.159(11) 0.105(9) -0.004(7) 0.027(7) 0.049(9)

loop_
_atom_type_symbol
_atom_type_description
_atom_type_scat_dispersion_real
_atom_type_scat_dispersion_imag
_atom_type_scat_source
C C 0.0033 0.0016 'International Tables Vol C Tables 4.2.6.8 and 6.1.1.4'
H H 0.0000 0.0000 'International Tables Vol C Tables 4.2.6.8 and 6.1.1.4'
N N 0.0061 0.0033 'International Tables Vol C Tables 4.2.6.8 and 6.1.1.4'
O O 0.0106 0.0060 'International Tables Vol C Tables 4.2.6.8 and 6.1.1.4'

loop_
_geom_angle_atom_site_label_1
_geom_angle_atom_site_label_2
_geom_angle_atom_site_label_3
_geom_angle
C9 O1 C12 114.8(5)
C8 C2 C10 117.5(7)
C8 C2 C3 124.4(7)
C10 C2 C3 118.1(7)
C11 C3 C2 120.4(7)
C11 C3 C12 121.4(7)
C2 C3 C12 118.2(7)
C17 N1 N2 114.1(7)
C17 N1 C6 120.8(6)
N2 N1 C6 124.9(7)
C7 C6 N1 121.8(6)
C7 C6 C12 124.6(7)
N1 C6 C12 113.5(6)
C14 C8 C2 121.7(7)
O2 C9 O1 122.0(7)
O2 C9 C19 127.8(7)
O1 C9 C19 110.0(6)
C21 C10 C16 122.1(8)
C21 C10 C2 118.6(7)
C16 C10 C2 119.3(8)
C3 C11 C15 121.5(7)
O1 C12 C3 110.7(5)
O1 C12 C6 104.5(4)
C3 C12 C6 114.2(6)
C16 C13 C14 122.0(10)
C8 C14 C13 118.9(9)
C21 C15 C11 119.5(8)
C13 C16 C10 120.6(9)
C22 C17 N1 107.5(7)
N1 N2 C20 100.7(8)
C22 C20 N2 106.6(8)
C15 C21 C10 122.0(8)
C17 C22 C20 111.0(9)

loop_
_geom_bond_atom_site_label_1
_geom_bond_atom_site_label_2
_geom_bond_distance
O1 C9 1.360(7)
O1 C12 1.468(7)
C2 C8 1.403(8)
C2 C10 1.422(8)
C2 C3 1.429(7)
C3 C11 1.346(8)
C3 C12 1.495(8)
N1 C17 1.295(7)
N1 N2 1.398(7)
N1 C6 1.419(8)
O2 C9 1.184(7)
C6 C7 1.296(8)
C6 C12 1.504(7)
C8 C14 1.379(8)
C9 C19 1.485(9)
C10 C21 1.402(10)
C10 C16 1.414(10)
C11 C15 1.398(8)
C13 C16 1.330(11)
C13 C14 1.392(10)
C15 C21 1.349(9)
C17 C22 1.262(10)
N2 C20 1.404(10)
C20 C22 1.401(10)
